data_7229600
loop_
_publ_author_name
'Jantan, Khairil Anuar'
'Kwok, Chuek Yee'
'Chan, Kuang Wen'
'Marchi\`o, Luciano'
'White, Andrew J. P.'
'Deplano, Paola'
'Serpe, Angela'
'Wilton-Ely, James'

_publ_section_title
;
 From recovered metal waste to high-performance palladium catalysts
;
_journal_name_full 'Green Chemistry'
_journal_paper_doi 10.1039/C7GC02678A
_journal_year 2017
_chemical_formula_moiety 'C78 H68 N2 P4 Pd2 S4, 2(F6 P), C4 H10 O'
_chemical_formula_sum 'C82 H78 F12 N2 O P6 Pd2 S4'
_chemical_formula_weight 1862.32
_space_group_crystal_system monoclinic
_space_group_IT_number 14
_space_group_name_Hall '-P 2yn'
_space_group_name_H-M_alt 'P 1 21/n 1'
_symmetry_space_group_name_Hall '-P 2yn'
_symmetry_space_group_name_H-M 'P 1 21/n 1'
_atom_sites_solution_hydrogens geom
_audit_creation_method SHELXL-2014/7
_audit_update_record
;
2017-07-28 deposited with the CCDC.
2017-11-09 downloaded from the CCDC.
;
_cell_angle_alpha 90
_cell_angle_beta 107.289(3)
_cell_angle_gamma 90
_cell_formula_units_Z 4
_cell_length_a 20.6104(5)
_cell_length_b 15.5218(4)
_cell_length_c 26.8129(9)
_cell_measurement_reflns_used 7561
_cell_measurement_temperature 173(2)
_cell_measurement_theta_max 28.1780
_cell_measurement_theta_min 2.5880
_cell_volume 8190.2(4)
_computing_cell_refinement 'CrysAlisPro, Rigaku OD'
_computing_data_collection 'CrysAlisPro, Rigaku OD'
_computing_data_reduction 'CrysAlisPro, Rigaku OD'
_computing_molecular_graphics 'Bruker SHELXTL'
_computing_publication_material 'CIFTAB-2014 (Sheldrick, 2014)'
_computing_structure_refinement 'SHELXL-2014/7 (Sheldrick, 2014)'
_computing_structure_solution 'SHELXS-2014 (Sheldrick, 2014)'
_diffrn_ambient_temperature 173(2)
_diffrn_detector_area_resol_mean 16.0382
_diffrn_measured_fraction_theta_full 0.986
_diffrn_measured_fraction_theta_max 0.794
_diffrn_measurement_device_type 'Agilent Xcalibur 3 E'
_diffrn_measurement_method 'omega scans'
_diffrn_radiation_type MoK\a
_diffrn_radiation_wavelength 0.71073
_diffrn_reflns_av_R_equivalents 0.0235
_diffrn_reflns_av_unetI/netI 0.0505
_diffrn_reflns_Laue_measured_fraction_full 0.986
_diffrn_reflns_Laue_measured_fraction_max 0.794
_diffrn_reflns_limit_h_max 22
_diffrn_reflns_limit_h_min -27
_diffrn_reflns_limit_k_max 14
_diffrn_reflns_limit_k_min -20
_diffrn_reflns_limit_l_max 19
_diffrn_reflns_limit_l_min -32
_diffrn_reflns_number 28414
_diffrn_reflns_point_group_measured_fraction_full 0.986
_diffrn_reflns_point_group_measured_fraction_max 0.794
_diffrn_reflns_theta_full 25.242
_diffrn_reflns_theta_max 28.330
_diffrn_reflns_theta_min 2.451
_diffrn_source 'Enhance (Mo) X-ray Source'
_exptl_absorpt_coefficient_mu 0.732
_exptl_absorpt_correction_T_max 0.936
_exptl_absorpt_correction_T_min 0.831
_exptl_absorpt_correction_type analytical
_exptl_absorpt_process_details
; 
CrysAlisPro 1.171.38.43 (Rigaku Oxford Diffraction, 2015) 
Analytical numeric absorption correction using a multifaceted crystal 
model based on expressions derived by R.C. Clark & J.S. Reid. 
(Clark, R. C. & Reid, J. S. (1995). Acta Cryst. A51, 887-897) 
Empirical absorption correction using spherical harmonics, 
implemented in SCALE3 ABSPACK scaling algorithm. 
;
_exptl_crystal_colour Yellow
_exptl_crystal_density_diffrn 1.510
_exptl_crystal_description blocks
_exptl_crystal_F_000 3784
_exptl_crystal_size_max 0.63
_exptl_crystal_size_mid 0.23
_exptl_crystal_size_min 0.10
_refine_diff_density_max 0.927
_refine_diff_density_min -0.658
_refine_diff_density_rms 0.098
_refine_ls_extinction_method none
_refine_ls_goodness_of_fit_ref 1.039
_refine_ls_hydrogen_treatment constr
_refine_ls_matrix_type full
_refine_ls_number_parameters 1003
_refine_ls_number_reflns 16222
_refine_ls_number_restraints 51
_refine_ls_restrained_S_all 1.042
_refine_ls_R_factor_all 0.0697
_refine_ls_R_factor_gt 0.0466
_refine_ls_shift/su_max 0.002
_refine_ls_shift/su_mean 0.000
_refine_ls_structure_factor_coef Fsqd
_refine_ls_weighting_details 'w=1/[\s^2^(Fo^2^)+(0.0364P)^2^+15.2565P] where P=(Fo^2^+2Fc^2^)/3'
_refine_ls_weighting_scheme calc
_refine_ls_wR_factor_gt 0.0969
_refine_ls_wR_factor_ref 0.1084
_reflns_Friedel_coverage 0.000
_reflns_number_gt 12432
_reflns_number_total 16222
_reflns_threshold_expression 'I > 2\s(I)'
_cod_data_source_file c7gc02678a2.cif
_cod_data_source_block 3-B
_cod_database_code 7229600
_shelx_shelxl_version_number 2014/7
_shelx_space_group_comment
; 
The symmetry employed for this shelxl refinement is uniquely defined 
by the following loop, which should always be used as a source of 
symmetry information in preference to the above space-group names. 
They are only intended as comments. 
;

loop_
_space_group_symop_operation_xyz
'x, y, z'
'-x+1/2, y+1/2, -z+1/2'
'-x, -y, -z'
'x-1/2, -y-1/2, z-1/2'

loop_
_atom_site_label
_atom_site_type_symbol
_atom_site_fract_x
_atom_site_fract_y
_atom_site_fract_z
_atom_site_U_iso_or_equiv
_atom_site_adp_type
_atom_site_occupancy
_atom_site_site_symmetry_order
_atom_site_calc_flag
_atom_site_refinement_flags_posn
_atom_site_refinement_flags_adp
_atom_site_refinement_flags_occupancy
_atom_site_disorder_assembly
_atom_site_disorder_group
Pd1 Pd 0.28900(2) 0.75475(2) 0.62577(2) 0.02266(8) Uani 1 1 d . . . . .
Pd2 Pd 0.68471(2) 0.33404(2) 0.84710(2) 0.02096(7) Uani 1 1 d . . . . .
P1 P 0.17638(5) 0.74099(6) 0.62478(4) 0.0245(2) Uani 1 1 d . . . . .
P2 P 0.29207(5) 0.89709(6) 0.60343(4) 0.0229(2) Uani 1 1 d . . . . .
P3 P 0.80000(5) 0.35302(7) 0.85713(4) 0.0237(2) Uani 1 1 d . . . . .
P4 P 0.68569(5) 0.19467(6) 0.87627(4) 0.0236(2) Uani 1 1 d . . . . .
S1 S 0.40729(5) 0.73425(7) 0.64767(4) 0.0314(2) Uani 1 1 d . . . . .
C2 C 0.39263(19) 0.6346(3) 0.67162(16) 0.0301(9) Uani 1 1 d . . . . .
S3 S 0.30690(5) 0.61392(7) 0.65695(5) 0.0360(3) Uani 1 1 d . . . . .
N4 N 0.43924(16) 0.5803(2) 0.69639(14) 0.0336(8) Uani 1 1 d . . . . .
C5 C 0.51167(19) 0.5971(3) 0.70690(17) 0.0359(10) Uani 1 1 d . . . . .
H5A H 0.5186 0.6545 0.6933 0.043 Uiso 1 1 calc R U . . .
H5B H 0.5320 0.5533 0.6892 0.043 Uiso 1 1 calc R U . . .
C6 C 0.5458(2) 0.5937(2) 0.76568(17) 0.0327(9) Uani 1 1 d . . . . .
H6A H 0.5955 0.6011 0.7732 0.039 Uiso 1 1 calc R U . . .
H6B H 0.5285 0.6410 0.7830 0.039 Uiso 1 1 calc R U . . .
N7 N 0.53137(15) 0.5101(2) 0.78620(13) 0.0296(8) Uani 1 1 d . . . . .
C8 C 0.45867(19) 0.4931(3) 0.77557(17) 0.0346(10) Uani 1 1 d . . . . .
H8A H 0.4387 0.5360 0.7940 0.042 Uiso 1 1 calc R U . . .
H8B H 0.4521 0.4352 0.7887 0.042 Uiso 1 1 calc R U . . .
C9 C 0.4231(2) 0.4978(3) 0.71756(18) 0.0362(10) Uani 1 1 d . . . . .
H9A H 0.4380 0.4492 0.6997 0.043 Uiso 1 1 calc R U . . .
H9B H 0.3734 0.4931 0.7111 0.043 Uiso 1 1 calc R U . . .
S10 S 0.56730(5) 0.35459(6) 0.83134(4) 0.0279(2) Uani 1 1 d . . . . .
C11 C 0.57943(18) 0.4546(2) 0.80729(15) 0.0255(8) Uani 1 1 d . . . . .
S12 S 0.66414(5) 0.47445(6) 0.81637(4) 0.0282(2) Uani 1 1 d . . . . .
C13 C 0.1481(2) 0.6344(3) 0.59980(16) 0.0325(9) Uani 1 1 d . . . . .
C14 C 0.1711(3) 0.6016(3) 0.5602(2) 0.0525(13) Uani 1 1 d . . . . .
H14A H 0.2032 0.6334 0.5486 0.063 Uiso 1 1 calc R U . . .
C15 C 0.1482(3) 0.5229(4) 0.5373(3) 0.0784(19) Uani 1 1 d . . . . .
H15A H 0.1646 0.5010 0.5102 0.094 Uiso 1 1 calc R U . . .
C16 C 0.1018(3) 0.4770(4) 0.5540(3) 0.086(2) Uani 1 1 d . . . . .
H16A H 0.0835 0.4248 0.5372 0.104 Uiso 1 1 calc R U . . .
C17 C 0.0823(3) 0.5066(3) 0.5944(3) 0.0709(18) Uani 1 1 d . . . . .
H17A H 0.0522 0.4727 0.6071 0.085 Uiso 1 1 calc R U . . .
C18 C 0.1046(2) 0.5847(3) 0.6181(2) 0.0472(12) Uani 1 1 d . . . . .
H18A H 0.0900 0.6039 0.6467 0.057 Uiso 1 1 calc R U . . .
C19 C 0.10714(19) 0.8105(3) 0.58900(16) 0.0329(10) Uani 1 1 d . . . . .
C20 C 0.0623(2) 0.7840(4) 0.54165(19) 0.0482(13) Uani 1 1 d . . . . .
H20A H 0.0679 0.7293 0.5275 0.058 Uiso 1 1 calc R U . . .
C21 C 0.0100(2) 0.8370(5) 0.5154(2) 0.0668(18) Uani 1 1 d . . . . .
H21A H -0.0197 0.8194 0.4826 0.080 Uiso 1 1 calc R U . . .
C22 C 0.0005(3) 0.9134(5) 0.5356(3) 0.0686(19) Uani 1 1 d . . . . .
H22A H -0.0373 0.9479 0.5178 0.082 Uiso 1 1 calc R U . . .
C23 C 0.0452(3) 0.9429(4) 0.5822(3) 0.0660(17) Uani 1 1 d . . . . .
H23A H 0.0392 0.9981 0.5955 0.079 Uiso 1 1 calc R U . . .
C24 C 0.0991(2) 0.8896(3) 0.6091(2) 0.0444(12) Uani 1 1 d . . . . .
H24A H 0.1301 0.9083 0.6411 0.053 Uiso 1 1 calc R U . . .
C25 C 0.17193(19) 0.7515(2) 0.69112(15) 0.0266(8) Uani 1 1 d . . . . .
C26 C 0.1090(2) 0.7509(3) 0.70142(17) 0.0337(9) Uani 1 1 d . . . . .
H26A H 0.0684 0.7418 0.6737 0.040 Uiso 1 1 calc R U . . .
C27 C 0.1055(2) 0.7635(3) 0.75141(18) 0.0407(11) Uani 1 1 d . . . . .
H27A H 0.0627 0.7620 0.7581 0.049 Uiso 1 1 calc R U . . .
C28 C 0.1641(2) 0.7782(3) 0.79176(18) 0.0476(12) Uani 1 1 d . . . . .
H28A H 0.1616 0.7873 0.8262 0.057 Uiso 1 1 calc R U . . .
C29 C 0.2260(2) 0.7799(3) 0.78216(18) 0.0482(12) Uani 1 1 d . . . . .
H29A H 0.2661 0.7911 0.8100 0.058 Uiso 1 1 calc R U . . .
C30 C 0.2303(2) 0.7655(3) 0.73249(16) 0.0354(10) Uani 1 1 d . . . . .
H30A H 0.2735 0.7650 0.7265 0.042 Uiso 1 1 calc R U . . .
C31 C 0.23222(18) 0.9340(3) 0.54322(15) 0.0301(9) Uani 1 1 d . . . . .
C32 C 0.19122(19) 0.8742(3) 0.50972(15) 0.0364(10) Uani 1 1 d . . . . .
H32A H 0.1939 0.8150 0.5192 0.044 Uiso 1 1 calc R U . . .
C33 C 0.1464(2) 0.9004(4) 0.46253(18) 0.0565(15) Uani 1 1 d . . . . .
H33A H 0.1181 0.8595 0.4399 0.068 Uiso 1 1 calc R U . . .
C34 C 0.1433(3) 0.9863(5) 0.4488(2) 0.0665(19) Uani 1 1 d . . . . .
H34A H 0.1126 1.0045 0.4165 0.080 Uiso 1 1 calc R U . . .
C35 C 0.1840(3) 1.0453(4) 0.4812(2) 0.0612(17) Uani 1 1 d . . . . .
H35A H 0.1810 1.1043 0.4714 0.073 Uiso 1 1 calc R U . . .
C36 C 0.2296(2) 1.0201(3) 0.5281(2) 0.0464(12) Uani 1 1 d . . . . .
H36A H 0.2589 1.0612 0.5498 0.056 Uiso 1 1 calc R U . . .
C37 C 0.37273(18) 0.9328(3) 0.59552(15) 0.0281(9) Uani 1 1 d . . . . .
C38 C 0.3984(2) 0.8882(3) 0.56068(17) 0.0367(10) Uani 1 1 d . . . . .
H38A H 0.3760 0.8379 0.5439 0.044 Uiso 1 1 calc R U . . .
C39 C 0.4565(2) 0.9171(3) 0.55036(19) 0.0464(12) Uani 1 1 d . . . . .
H39A H 0.4738 0.8867 0.5263 0.056 Uiso 1 1 calc R U . . .
C40 C 0.4894(2) 0.9891(4) 0.5746(2) 0.0497(13) Uani 1 1 d . . . . .
H40A H 0.5291 1.0088 0.5672 0.060 Uiso 1 1 calc R U . . .
C41 C 0.4652(2) 1.0325(4) 0.6093(2) 0.0548(14) Uani 1 1 d . . . . .
H41A H 0.4886 1.0820 0.6265 0.066 Uiso 1 1 calc R U . . .
C42 C 0.4067(2) 1.0050(3) 0.61987(19) 0.0431(11) Uani 1 1 d . . . . .
H42A H 0.3899 1.0361 0.6440 0.052 Uiso 1 1 calc R U . . .
C43 C 0.2824(2) 0.9598(2) 0.65772(17) 0.0311(9) Uani 1 1 d . . . . .
C44 C 0.2339(2) 1.0230(3) 0.6534(2) 0.0491(13) Uani 1 1 d . . . . .
H44A H 0.2043 1.0385 0.6201 0.059 Uiso 1 1 calc R U . . .
C45 C 0.2289(3) 1.0637(4) 0.6984(3) 0.0675(18) Uani 1 1 d . . . . .
H45A H 0.1958 1.1075 0.6959 0.081 Uiso 1 1 calc R U . . .
C46 C 0.2716(3) 1.0408(4) 0.7464(3) 0.0681(17) Uani 1 1 d . . . . .
H46A H 0.2676 1.0686 0.7769 0.082 Uiso 1 1 calc R U . . .
C47 C 0.3199(3) 0.9786(4) 0.7511(2) 0.0615(15) Uani 1 1 d . . . . .
H47A H 0.3496 0.9639 0.7845 0.074 Uiso 1 1 calc R U . . .
C48 C 0.3253(2) 0.9368(3) 0.70664(18) 0.0444(11) Uani 1 1 d . . . . .
H48A H 0.3582 0.8927 0.7096 0.053 Uiso 1 1 calc R U . . .
C49 C 0.82414(18) 0.3309(2) 0.79896(15) 0.0250(8) Uani 1 1 d . . . . .
C50 C 0.7742(2) 0.3227(3) 0.75129(15) 0.0313(9) Uani 1 1 d . . . . .
H50A H 0.7276 0.3255 0.7496 0.038 Uiso 1 1 calc R U . . .
C51 C 0.7928(2) 0.3105(3) 0.70578(17) 0.0414(11) Uani 1 1 d . . . . .
H51A H 0.7587 0.3046 0.6731 0.050 Uiso 1 1 calc R U . . .
C52 C 0.8596(2) 0.3069(3) 0.70809(18) 0.0467(12) Uani 1 1 d . . . . .
H52A H 0.8717 0.2978 0.6770 0.056 Uiso 1 1 calc R U . . .
C53 C 0.9100(2) 0.3164(3) 0.75516(18) 0.0401(11) Uani 1 1 d . . . . .
H53A H 0.9565 0.3148 0.7562 0.048 Uiso 1 1 calc R U . . .
C54 C 0.8926(2) 0.3280(3) 0.80030(16) 0.0322(9) Uani 1 1 d . . . . .
H54A H 0.9272 0.3340 0.8327 0.039 Uiso 1 1 calc R U . . .
C55 C 0.81856(17) 0.4673(2) 0.86885(15) 0.0252(8) Uani 1 1 d . . . . .
C56 C 0.84358(18) 0.5171(3) 0.83555(16) 0.0301(9) Uani 1 1 d . . . . .
H56A H 0.8540 0.4910 0.8068 0.036 Uiso 1 1 calc R U . . .
C57 C 0.8532(2) 0.6047(3) 0.84429(18) 0.0395(10) Uani 1 1 d . . . . .
H57A H 0.8701 0.6385 0.8213 0.047 Uiso 1 1 calc R U . . .
C58 C 0.8387(2) 0.6435(3) 0.8858(2) 0.0442(12) Uani 1 1 d . . . . .
H58A H 0.8470 0.7032 0.8922 0.053 Uiso 1 1 calc R U . . .
C59 C 0.8120(2) 0.5953(3) 0.91804(18) 0.0402(11) Uani 1 1 d . . . . .
H59A H 0.8008 0.6221 0.9462 0.048 Uiso 1 1 calc R U . . .
C60 C 0.80158(19) 0.5082(3) 0.90952(16) 0.0327(9) Uani 1 1 d . . . . .
H60A H 0.7825 0.4756 0.9317 0.039 Uiso 1 1 calc R U . . .
C61 C 0.86316(19) 0.2976(3) 0.90951(15) 0.0305(9) Uani 1 1 d . . . . .
C62 C 0.8829(2) 0.3301(3) 0.96028(16) 0.0384(10) Uani 1 1 d . . . . .
H62A H 0.8653 0.3836 0.9676 0.046 Uiso 1 1 calc R U . . .
C63 C 0.9283(2) 0.2842(3) 1.00004(18) 0.0498(13) Uani 1 1 d . . . . .
H63A H 0.9410 0.3062 1.0347 0.060 Uiso 1 1 calc R U . . .
C64 C 0.9551(2) 0.2071(3) 0.98989(19) 0.0520(13) Uani 1 1 d . . . . .
H64A H 0.9865 0.1764 1.0173 0.062 Uiso 1 1 calc R U . . .
C65 C 0.9360(2) 0.1751(3) 0.93991(19) 0.0492(13) Uani 1 1 d . . . . .
H65A H 0.9544 0.1220 0.9328 0.059 Uiso 1 1 calc R U . . .
C66 C 0.8902(2) 0.2194(3) 0.89982(17) 0.0362(10) Uani 1 1 d . . . . .
H66A H 0.8772 0.1963 0.8655 0.043 Uiso 1 1 calc R U . . .
C67 C 0.7006(2) 0.1966(3) 0.94669(15) 0.0305(9) Uani 1 1 d . . . . .
C68 C 0.7657(2) 0.1933(3) 0.98120(17) 0.0421(11) Uani 1 1 d . . . . .
H68A H 0.8034 0.1828 0.9686 0.051 Uiso 1 1 calc R U . . .
C69 C 0.7757(3) 0.2055(4) 1.03387(19) 0.0616(15) Uani 1 1 d . . . . .
H69A H 0.8204 0.2025 1.0574 0.074 Uiso 1 1 calc R U . . .
C70 C 0.7224(3) 0.2218(4) 1.0527(2) 0.0664(16) Uani 1 1 d . . . . .
H70A H 0.7298 0.2309 1.0890 0.080 Uiso 1 1 calc R U . . .
C71 C 0.6577(3) 0.2248(4) 1.0187(2) 0.0608(15) Uani 1 1 d . . . . .
H71A H 0.6203 0.2353 1.0318 0.073 Uiso 1 1 calc R U . . .
C72 C 0.6463(3) 0.2129(3) 0.96589(19) 0.0454(12) Uani 1 1 d . . . . .
H72A H 0.6014 0.2159 0.9427 0.055 Uiso 1 1 calc R U . . .
C73 C 0.60918(19) 0.1302(3) 0.84922(18) 0.0330(10) Uani 1 1 d . . . . .
C74 C 0.6006(2) 0.0552(3) 0.8749(2) 0.0458(12) Uani 1 1 d . . . . .
H74A H 0.6277 0.0456 0.9099 0.055 Uiso 1 1 calc R U . . .
C75 C 0.5533(3) -0.0051(3) 0.8502(3) 0.0622(16) Uani 1 1 d . . . . .
H75A H 0.5484 -0.0568 0.8677 0.075 Uiso 1 1 calc R U . . .
C76 C 0.5131(3) 0.0097(3) 0.8002(3) 0.0654(17) Uani 1 1 d . . . . .
H76A H 0.4800 -0.0317 0.7833 0.079 Uiso 1 1 calc R U . . .
C77 C 0.5201(2) 0.0838(3) 0.7741(2) 0.0575(15) Uani 1 1 d . . . . .
H77A H 0.4920 0.0934 0.7394 0.069 Uiso 1 1 calc R U . . .
C78 C 0.5693(2) 0.1454(3) 0.79912(19) 0.0394(11) Uani 1 1 d . . . . .
H78A H 0.5747 0.1967 0.7815 0.047 Uiso 1 1 calc R U . . .
C79 C 0.74542(19) 0.1227(2) 0.85926(15) 0.0271(8) Uani 1 1 d . . . . .
C80 C 0.7795(2) 0.0551(3) 0.89053(17) 0.0342(10) Uani 1 1 d . . . . .
H80A H 0.7757 0.0472 0.9247 0.041 Uiso 1 1 calc R U . . .
C81 C 0.8185(2) 0.0001(3) 0.8713(2) 0.0436(11) Uani 1 1 d . . . . .
H81A H 0.8424 -0.0455 0.8925 0.052 Uiso 1 1 calc R U . . .
C82 C 0.8232(2) 0.0106(3) 0.82110(19) 0.0408(11) Uani 1 1 d . . . . .
H82A H 0.8507 -0.0272 0.8083 0.049 Uiso 1 1 calc R U . . .
C83 C 0.7878(2) 0.0758(3) 0.78996(17) 0.0370(10) Uani 1 1 d . . . . .
H83A H 0.7901 0.0823 0.7553 0.044 Uiso 1 1 calc R U . . .
C84 C 0.74929(19) 0.1315(3) 0.80886(16) 0.0299(9) Uani 1 1 d . . . . .
H84A H 0.7250 0.1765 0.7872 0.036 Uiso 1 1 calc R U . . .
P10 P 0.44873(6) 0.74455(8) 0.85272(5) 0.0417(3) Uani 1 1 d . . . . .
F11 F 0.48648(18) 0.7923(2) 0.90548(14) 0.0864(11) Uani 1 1 d . . . . .
F12 F 0.4024(2) 0.8252(3) 0.8338(2) 0.1344(19) Uani 1 1 d . . . . .
F13 F 0.5005(2) 0.7797(3) 0.82606(18) 0.1119(15) Uani 1 1 d . . . . .
F14 F 0.4921(2) 0.6616(2) 0.87064(14) 0.0943(13) Uani 1 1 d . . . . .
F15 F 0.3945(2) 0.7100(3) 0.87777(16) 0.1221(18) Uani 1 1 d . . . . .
F16 F 0.40989(14) 0.69688(19) 0.79966(11) 0.0590(8) Uani 1 1 d . . . . .
P20 P 0.53244(5) 0.31735(7) 0.65256(4) 0.0348(3) Uani 1 1 d . . . . .
F21 F 0.53782(18) 0.3832(3) 0.69781(14) 0.0998(14) Uani 1 1 d . . . . .
F22 F 0.45223(14) 0.3260(2) 0.63394(15) 0.0798(11) Uani 1 1 d . . . . .
F23 F 0.53679(18) 0.3932(2) 0.61571(16) 0.0983(13) Uani 1 1 d . . . . .
F24 F 0.61249(13) 0.30827(19) 0.67251(13) 0.0656(9) Uani 1 1 d . . . . .
F25 F 0.52733(19) 0.2394(2) 0.68968(15) 0.0914(12) Uani 1 1 d . . . . .
F26 F 0.52846(15) 0.2485(2) 0.60873(12) 0.0738(10) Uani 1 1 d . . . . .
O90 O 0.2985(2) 0.5906(3) 0.49147(16) 0.0703(16) Uani 0.898(7) 1 d D U P A 1
C91 C 0.2828(3) 0.6693(4) 0.4686(3) 0.0518(16) Uani 0.898(7) 1 d D U P A 1
H91A H 0.3144 0.6832 0.4483 0.062 Uiso 0.898(7) 1 calc R U P A 1
H91B H 0.2878 0.7139 0.4959 0.062 Uiso 0.898(7) 1 calc R U P A 1
C92 C 0.2119(4) 0.6691(6) 0.4336(3) 0.089(3) Uani 0.898(7) 1 d D U P A 1
H92A H 0.2010 0.7259 0.4174 0.134 Uiso 0.898(7) 1 calc R U P A 1
H92B H 0.2072 0.6254 0.4064 0.134 Uiso 0.898(7) 1 calc R U P A 1
H92C H 0.1807 0.6559 0.4540 0.134 Uiso 0.898(7) 1 calc R U P A 1
C93 C 0.3659(4) 0.5857(6) 0.5231(3) 0.101(3) Uani 0.898(7) 1 d D U P A 1
H93A H 0.3963 0.6011 0.5020 0.121 Uiso 0.898(7) 1 calc R U P A 1
H93B H 0.3729 0.6287 0.5515 0.121 Uiso 0.898(7) 1 calc R U P A 1
C94 C 0.3842(4) 0.5047(5) 0.5452(4) 0.133(5) Uani 0.898(7) 1 d D . P A 1
H94A H 0.4318 0.5057 0.5668 0.200 Uiso 0.898(7) 1 calc R U P A 1
H94B H 0.3552 0.4894 0.5669 0.200 Uiso 0.898(7) 1 calc R U P A 1
H94C H 0.3786 0.4619 0.5173 0.200 Uiso 0.898(7) 1 calc R U P A 1
O90' O 0.3072(16) 0.673(2) 0.4836(15) 0.040(8) Uiso 0.102(7) 1 d D U P A 2
C91' C 0.2528(18) 0.625(3) 0.460(3) 0.080(7) Uiso 0.102(7) 1 d D U P A 2
H91C H 0.2490 0.5785 0.4841 0.096 Uiso 0.102(7) 1 calc R U P A 2
H91D H 0.2608 0.5974 0.4289 0.096 Uiso 0.102(7) 1 calc R U P A 2
C92' C 0.1884(19) 0.670(5) 0.443(3) 0.102(11) Uiso 0.102(7) 1 d D U P A 2
H92D H 0.1520 0.6299 0.4264 0.153 Uiso 0.102(7) 1 calc R U P A 2
H92E H 0.1790 0.6967 0.4735 0.153 Uiso 0.102(7) 1 calc R U P A 2
H92F H 0.1907 0.7156 0.4182 0.153 Uiso 0.102(7) 1 calc R U P A 2
C93' C 0.3697(17) 0.642(3) 0.488(3) 0.09(2) Uiso 0.102(7) 1 d D . P A 2
H93C H 0.4033 0.6852 0.5076 0.114 Uiso 0.102(7) 1 calc R U P A 2
H93D H 0.3748 0.6373 0.4528 0.114 Uiso 0.102(7) 1 calc R U P A 2
C94' C 0.387(4) 0.560(4) 0.514(3) 0.087(11) Uiso 0.102(7) 1 d D U P A 2
H94D H 0.4332 0.5438 0.5153 0.130 Uiso 0.102(7) 1 calc R U P A 2
H94E H 0.3836 0.5638 0.5498 0.130 Uiso 0.102(7) 1 calc R U P A 2
H94F H 0.3550 0.5158 0.4948 0.130 Uiso 0.102(7) 1 calc R U P A 2

loop_
_atom_site_aniso_label
_atom_site_aniso_U_11
_atom_site_aniso_U_22
_atom_site_aniso_U_33
_atom_site_aniso_U_23
_atom_site_aniso_U_13
_atom_site_aniso_U_12
Pd1 0.02141(14) 0.02022(15) 0.02760(15) 0.00319(12) 0.00923(11) 0.00364(12)
Pd2 0.02006(14) 0.02171(15) 0.02121(14) 0.00272(12) 0.00629(10) -0.00012(12)
P1 0.0214(5) 0.0249(5) 0.0269(5) 0.0029(4) 0.0066(4) 0.0015(4)
P2 0.0227(5) 0.0211(5) 0.0266(5) 0.0028(4) 0.0099(4) 0.0036(4)
P3 0.0209(5) 0.0271(5) 0.0226(5) 0.0027(4) 0.0056(4) -0.0013(4)
P4 0.0269(5) 0.0214(5) 0.0244(5) 0.0020(4) 0.0103(4) 0.0004(4)
S1 0.0243(5) 0.0279(5) 0.0435(6) 0.0115(5) 0.0122(4) 0.0055(4)
C2 0.028(2) 0.031(2) 0.035(2) 0.0059(19) 0.0147(17) 0.0065(18)
S3 0.0286(5) 0.0262(5) 0.0553(7) 0.0138(5) 0.0159(5) 0.0059(5)
N4 0.0259(17) 0.0258(18) 0.050(2) 0.0082(17) 0.0131(15) 0.0082(15)
C5 0.027(2) 0.032(2) 0.050(3) 0.013(2) 0.0143(19) 0.0083(18)
C6 0.027(2) 0.022(2) 0.050(3) 0.0072(19) 0.0132(18) 0.0051(17)
N7 0.0279(17) 0.0221(17) 0.041(2) 0.0061(15) 0.0127(15) 0.0038(15)
C8 0.029(2) 0.027(2) 0.051(3) 0.010(2) 0.0174(19) 0.0073(18)
C9 0.025(2) 0.025(2) 0.057(3) 0.011(2) 0.0093(19) 0.0069(18)
S10 0.0226(5) 0.0247(5) 0.0370(6) 0.0044(4) 0.0096(4) -0.0002(4)
C11 0.027(2) 0.025(2) 0.026(2) -0.0050(17) 0.0099(16) -0.0016(17)
S12 0.0249(5) 0.0256(5) 0.0330(5) 0.0082(4) 0.0070(4) -0.0003(4)
C13 0.034(2) 0.031(2) 0.032(2) -0.0018(19) 0.0111(17) -0.0047(19)
C14 0.063(3) 0.051(3) 0.051(3) -0.015(3) 0.029(3) -0.015(3)
C15 0.107(5) 0.068(4) 0.076(4) -0.042(4) 0.050(4) -0.027(4)
C16 0.106(5) 0.050(4) 0.120(6) -0.041(4) 0.061(5) -0.038(4)
C17 0.090(4) 0.036(3) 0.106(5) -0.017(3) 0.059(4) -0.026(3)
C18 0.062(3) 0.033(2) 0.058(3) -0.006(2) 0.035(3) -0.008(2)
C19 0.0215(19) 0.038(2) 0.039(2) 0.022(2) 0.0097(17) 0.0075(18)
C20 0.029(2) 0.065(3) 0.044(3) 0.018(3) 0.001(2) -0.005(2)
C21 0.034(3) 0.101(5) 0.060(4) 0.036(4) 0.006(2) -0.001(3)
C22 0.034(3) 0.101(5) 0.077(4) 0.053(4) 0.027(3) 0.031(3)
C23 0.067(4) 0.058(3) 0.093(5) 0.035(3) 0.055(4) 0.029(3)
C24 0.040(3) 0.043(3) 0.058(3) 0.022(2) 0.026(2) 0.017(2)
C25 0.028(2) 0.0214(19) 0.031(2) 0.0044(17) 0.0103(16) 0.0036(17)
C26 0.027(2) 0.039(2) 0.037(2) 0.003(2) 0.0107(17) 0.0050(19)
C27 0.038(2) 0.049(3) 0.041(3) 0.004(2) 0.021(2) 0.007(2)
C28 0.051(3) 0.064(3) 0.031(2) -0.004(2) 0.017(2) 0.008(3)
C29 0.039(3) 0.070(3) 0.033(2) -0.007(2) 0.006(2) 0.001(2)
C30 0.031(2) 0.042(3) 0.033(2) 0.001(2) 0.0107(17) 0.002(2)
C31 0.0230(19) 0.039(2) 0.031(2) 0.0185(19) 0.0124(16) 0.0117(18)
C32 0.027(2) 0.056(3) 0.027(2) 0.013(2) 0.0100(17) 0.007(2)
C33 0.033(2) 0.104(5) 0.033(3) 0.013(3) 0.010(2) 0.009(3)
C34 0.044(3) 0.120(6) 0.043(3) 0.044(4) 0.023(2) 0.041(3)
C35 0.060(3) 0.069(4) 0.071(4) 0.050(3) 0.043(3) 0.041(3)
C36 0.046(3) 0.043(3) 0.057(3) 0.024(2) 0.026(2) 0.016(2)
C37 0.026(2) 0.027(2) 0.031(2) 0.0079(18) 0.0088(16) 0.0024(17)
C38 0.034(2) 0.042(3) 0.036(2) 0.004(2) 0.0136(18) 0.001(2)
C39 0.038(3) 0.064(3) 0.043(3) 0.008(3) 0.022(2) 0.006(2)
C40 0.029(2) 0.068(4) 0.054(3) 0.019(3) 0.017(2) -0.006(2)
C41 0.044(3) 0.056(3) 0.064(4) -0.002(3) 0.015(3) -0.021(3)
C42 0.041(3) 0.042(3) 0.051(3) -0.009(2) 0.021(2) -0.010(2)
C43 0.036(2) 0.0204(19) 0.043(2) -0.0042(18) 0.0200(19) -0.0020(18)
C44 0.042(3) 0.039(3) 0.071(4) -0.011(3) 0.024(2) 0.002(2)
C45 0.062(4) 0.049(3) 0.106(5) -0.036(4) 0.047(4) -0.003(3)
C46 0.085(4) 0.070(4) 0.068(4) -0.035(3) 0.051(4) -0.019(4)
C47 0.083(4) 0.060(4) 0.045(3) -0.019(3) 0.024(3) -0.016(3)
C48 0.058(3) 0.037(3) 0.041(3) -0.007(2) 0.019(2) -0.003(2)
C49 0.0261(19) 0.0229(19) 0.028(2) 0.0019(17) 0.0116(15) 0.0007(16)
C50 0.030(2) 0.035(2) 0.029(2) 0.0039(19) 0.0090(17) -0.0013(18)
C51 0.044(3) 0.055(3) 0.025(2) 0.002(2) 0.0102(18) 0.001(2)
C52 0.057(3) 0.055(3) 0.036(3) 0.001(2) 0.026(2) 0.010(3)
C53 0.034(2) 0.046(3) 0.046(3) 0.007(2) 0.021(2) 0.010(2)
C54 0.028(2) 0.036(2) 0.034(2) 0.0031(19) 0.0122(17) 0.0005(18)
C55 0.0184(18) 0.028(2) 0.028(2) 0.0015(17) 0.0048(15) -0.0026(16)
C56 0.027(2) 0.030(2) 0.034(2) 0.0006(18) 0.0095(17) -0.0014(18)
C57 0.041(2) 0.036(2) 0.045(3) 0.003(2) 0.017(2) -0.006(2)
C58 0.041(3) 0.032(2) 0.060(3) -0.003(2) 0.014(2) -0.002(2)
C59 0.036(2) 0.041(3) 0.046(3) -0.018(2) 0.016(2) -0.004(2)
C60 0.027(2) 0.038(2) 0.035(2) -0.001(2) 0.0128(17) -0.0053(19)
C61 0.024(2) 0.038(2) 0.027(2) 0.0068(19) 0.0043(16) -0.0044(18)
C62 0.040(2) 0.041(3) 0.031(2) 0.004(2) 0.0058(18) 0.000(2)
C63 0.050(3) 0.062(3) 0.028(2) 0.005(2) -0.004(2) -0.007(3)
C64 0.044(3) 0.054(3) 0.045(3) 0.017(3) -0.007(2) 0.004(2)
C65 0.043(3) 0.043(3) 0.050(3) 0.008(2) -0.003(2) 0.009(2)
C66 0.028(2) 0.041(3) 0.036(2) 0.005(2) 0.0038(17) 0.002(2)
C67 0.043(2) 0.025(2) 0.028(2) 0.0036(17) 0.0165(18) -0.0005(19)
C68 0.046(3) 0.055(3) 0.027(2) 0.003(2) 0.0138(19) -0.003(2)
C69 0.070(4) 0.077(4) 0.032(3) 0.005(3) 0.006(2) 0.001(3)
C70 0.094(5) 0.079(4) 0.030(3) 0.006(3) 0.024(3) 0.014(4)
C71 0.091(4) 0.061(3) 0.047(3) 0.009(3) 0.048(3) 0.019(3)
C72 0.057(3) 0.045(3) 0.042(3) 0.010(2) 0.027(2) 0.014(2)
C73 0.026(2) 0.027(2) 0.049(3) -0.005(2) 0.0141(18) 0.0000(18)
C74 0.044(3) 0.036(3) 0.061(3) 0.002(2) 0.021(2) -0.011(2)
C75 0.050(3) 0.038(3) 0.103(5) -0.001(3) 0.028(3) -0.014(3)
C76 0.040(3) 0.042(3) 0.111(5) -0.026(3) 0.017(3) -0.011(3)
C77 0.044(3) 0.050(3) 0.066(4) -0.019(3) -0.001(2) 0.002(3)
C78 0.033(2) 0.032(2) 0.052(3) -0.008(2) 0.010(2) -0.0007(19)
C79 0.028(2) 0.023(2) 0.030(2) -0.0007(17) 0.0083(16) -0.0009(17)
C80 0.038(2) 0.029(2) 0.040(2) 0.0073(19) 0.0167(19) 0.0055(19)
C81 0.040(3) 0.030(2) 0.060(3) 0.006(2) 0.013(2) 0.010(2)
C82 0.038(2) 0.031(2) 0.057(3) -0.005(2) 0.020(2) 0.004(2)
C83 0.038(2) 0.038(2) 0.037(2) -0.009(2) 0.0152(19) -0.001(2)
C84 0.029(2) 0.029(2) 0.031(2) 0.0006(18) 0.0080(17) 0.0014(18)
P10 0.0427(7) 0.0347(6) 0.0527(8) -0.0075(6) 0.0217(6) -0.0015(6)
F11 0.086(2) 0.087(3) 0.077(2) -0.040(2) 0.0099(19) -0.014(2)
F12 0.144(4) 0.085(3) 0.148(4) -0.036(3) 0.003(3) 0.062(3)
F13 0.120(3) 0.116(3) 0.126(4) -0.025(3) 0.077(3) -0.071(3)
F14 0.113(3) 0.063(2) 0.077(3) -0.0047(19) -0.017(2) 0.032(2)
F15 0.106(3) 0.199(5) 0.087(3) -0.053(3) 0.069(2) -0.071(3)
F16 0.0663(18) 0.0563(18) 0.0512(18) -0.0063(15) 0.0128(14) -0.0011(15)
P20 0.0333(6) 0.0356(6) 0.0328(6) -0.0043(5) 0.0057(5) 0.0006(5)
F21 0.092(3) 0.113(3) 0.078(3) -0.053(2) -0.001(2) 0.046(2)
F22 0.0380(16) 0.082(2) 0.112(3) -0.008(2) 0.0109(17) 0.0039(16)
F23 0.084(2) 0.086(3) 0.107(3) 0.053(2) 0.001(2) -0.019(2)
F24 0.0379(15) 0.0536(18) 0.089(2) -0.0262(17) -0.0069(14) 0.0045(14)
F25 0.096(3) 0.093(3) 0.087(3) 0.040(2) 0.031(2) -0.004(2)
F26 0.0638(19) 0.086(2) 0.059(2) -0.0366(18) -0.0016(15) 0.0067(17)
O90 0.077(3) 0.074(3) 0.057(3) -0.014(2) 0.016(2) -0.002(3)
C91 0.065(5) 0.041(3) 0.049(4) -0.004(3) 0.016(4) 0.000(4)
C92 0.148(7) 0.080(5) 0.051(4) 0.009(4) 0.047(4) 0.021(5)
C93 0.083(6) 0.142(8) 0.061(5) -0.046(5) -0.004(4) -0.013(5)
C94 0.134(8) 0.075(6) 0.126(8) -0.053(6) -0.060(6) 0.056(6)

loop_
_atom_type_symbol
_atom_type_description
_atom_type_scat_dispersion_real
_atom_type_scat_dispersion_imag
_atom_type_scat_source
C C 0.0033 0.0016 'International Tables Vol C Tables 4.2.6.8 and 6.1.1.4'
H H 0.0000 0.0000 'International Tables Vol C Tables 4.2.6.8 and 6.1.1.4'
F F 0.0171 0.0103 'International Tables Vol C Tables 4.2.6.8 and 6.1.1.4'
N N 0.0061 0.0033 'International Tables Vol C Tables 4.2.6.8 and 6.1.1.4'
O O 0.0106 0.0060 'International Tables Vol C Tables 4.2.6.8 and 6.1.1.4'
P P 0.1023 0.0942 'International Tables Vol C Tables 4.2.6.8 and 6.1.1.4'
Pd Pd -0.9988 1.0072 'International Tables Vol C Tables 4.2.6.8 and 6.1.1.4'
S S 0.1246 0.1234 'International Tables Vol C Tables 4.2.6.8 and 6.1.1.4'

loop_
_geom_angle_atom_site_label_1
_geom_angle_atom_site_label_2
_geom_angle_atom_site_label_3
_geom_angle
P2 Pd1 P1 100.98(4)
P2 Pd1 S3 169.43(4)
P1 Pd1 S3 88.22(4)
P2 Pd1 S1 95.07(4)
P1 Pd1 S1 161.40(4)
S3 Pd1 S1 75.04(4)
P4 Pd2 S12 170.25(4)
P4 Pd2 P3 100.04(4)
S12 Pd2 P3 89.70(3)
P4 Pd2 S10 95.35(3)
S12 Pd2 S10 74.90(3)
P3 Pd2 S10 164.52(4)
C13 P1 C25 109.83(18)
C13 P1 C19 103.3(2)
C25 P1 C19 101.75(19)
C13 P1 Pd1 107.36(14)
C25 P1 Pd1 108.78(12)
C19 P1 Pd1 125.19(13)
C31 P2 C43 109.80(19)
C31 P2 C37 101.73(17)
C43 P2 C37 104.61(19)
C31 P2 Pd1 118.26(15)
C43 P2 Pd1 106.82(14)
C37 P2 Pd1 114.81(13)
C49 P3 C61 105.00(18)
C49 P3 C55 103.70(18)
C61 P3 C55 105.15(18)
C49 P3 Pd2 114.19(12)
C61 P3 Pd2 119.99(13)
C55 P3 Pd2 107.32(12)
C79 P4 C67 110.63(18)
C79 P4 C73 97.63(18)
C67 P4 C73 106.3(2)
C79 P4 Pd2 115.55(13)
C67 P4 Pd2 108.62(13)
C73 P4 Pd2 117.46(14)
C2 S1 Pd1 86.07(13)
N4 C2 S3 123.2(3)
N4 C2 S1 125.6(3)
S3 C2 S1 111.2(2)
C2 S3 Pd1 87.09(14)
C2 N4 C5 122.8(3)
C2 N4 C9 122.7(3)
C5 N4 C9 114.5(3)
N4 C5 C6 109.0(3)
N7 C6 C5 109.5(3)
C11 N7 C8 124.4(3)
C11 N7 C6 122.0(3)
C8 N7 C6 113.3(3)
N7 C8 C9 110.3(3)
N4 C9 C8 110.0(3)
C11 S10 Pd2 86.19(13)
N7 C11 S12 123.4(3)
N7 C11 S10 125.3(3)
S12 C11 S10 111.2(2)
C11 S12 Pd2 87.29(13)
C18 C13 C14 118.3(4)
C18 C13 P1 123.4(3)
C14 C13 P1 118.3(3)
C13 C14 C15 121.1(5)
C16 C15 C14 119.5(5)
C17 C16 C15 119.4(5)
C16 C17 C18 122.3(5)
C13 C18 C17 119.2(5)
C24 C19 C20 119.9(4)
C24 C19 P1 119.4(3)
C20 C19 P1 120.7(4)
C21 C20 C19 119.9(5)
C22 C21 C20 120.6(6)
C21 C22 C23 121.1(5)
C22 C23 C24 118.7(6)
C19 C24 C23 119.8(5)
C30 C25 C26 118.4(4)
C30 C25 P1 120.8(3)
C26 C25 P1 120.7(3)
C27 C26 C25 120.6(4)
C26 C27 C28 120.0(4)
C29 C28 C27 120.1(4)
C28 C29 C30 120.5(4)
C29 C30 C25 120.4(4)
C32 C31 C36 119.3(4)
C32 C31 P2 119.2(3)
C36 C31 P2 121.4(4)
C33 C32 C31 120.4(5)
C34 C33 C32 119.5(5)
C35 C34 C33 120.5(5)
C34 C35 C36 120.7(5)
C35 C36 C31 119.6(5)
C42 C37 C38 118.8(4)
C42 C37 P2 123.0(3)
C38 C37 P2 118.0(3)
C39 C38 C37 120.0(4)
C40 C39 C38 120.4(5)
C41 C40 C39 120.1(4)
C40 C41 C42 120.4(5)
C37 C42 C41 120.3(4)
C44 C43 C48 120.2(4)
C44 C43 P2 124.3(4)
C48 C43 P2 115.4(3)
C43 C44 C45 119.2(5)
C46 C45 C44 120.1(5)
C47 C46 C45 121.1(5)
C46 C47 C48 119.6(5)
C47 C48 C43 119.8(5)
C50 C49 C54 119.1(4)
C50 C49 P3 119.6(3)
C54 C49 P3 121.2(3)
C49 C50 C51 119.7(4)
C52 C51 C50 120.2(4)
C51 C52 C53 120.9(4)
C54 C53 C52 119.7(4)
C53 C54 C49 120.4(4)
C56 C55 C60 118.5(4)
C56 C55 P3 121.9(3)
C60 C55 P3 119.3(3)
C57 C56 C55 120.0(4)
C58 C57 C56 120.8(4)
C57 C58 C59 119.7(4)
C58 C59 C60 120.1(4)
C59 C60 C55 120.9(4)
C66 C61 C62 118.7(4)
C66 C61 P3 120.1(3)
C62 C61 P3 121.1(3)
C63 C62 C61 119.9(4)
C64 C63 C62 120.8(5)
C65 C64 C63 119.4(4)
C64 C65 C66 120.7(5)
C65 C66 C61 120.4(4)
C72 C67 C68 119.1(4)
C72 C67 P4 118.8(3)
C68 C67 P4 121.5(3)
C69 C68 C67 119.9(5)
C70 C69 C68 120.9(5)
C69 C70 C71 119.4(5)
C70 C71 C72 120.9(5)
C71 C72 C67 119.7(5)
C78 C73 C74 120.1(4)
C78 C73 P4 119.4(3)
C74 C73 P4 118.9(3)
C75 C74 C73 120.5(5)
C76 C75 C74 119.7(5)
C75 C76 C77 120.9(5)
C76 C77 C78 119.6(5)
C73 C78 C77 119.1(5)
C84 C79 C80 119.8(4)
C84 C79 P4 115.1(3)
C80 C79 P4 124.6(3)
C81 C80 C79 119.2(4)
C80 C81 C82 120.6(4)
C83 C82 C81 119.9(4)
C84 C83 C82 120.1(4)
C83 C84 C79 120.5(4)
F13 P10 F15 177.9(3)
F13 P10 F14 91.3(3)
F15 P10 F14 90.2(3)
F13 P10 F12 90.3(3)
F15 P10 F12 88.2(3)
F14 P10 F12 177.5(3)
F13 P10 F11 91.4(2)
F15 P10 F11 90.1(2)
F14 P10 F11 91.5(2)
F12 P10 F11 90.3(2)
F13 P10 F16 89.1(2)
F15 P10 F16 89.48(19)
F14 P10 F16 88.96(18)
F12 P10 F16 89.2(2)
F11 P10 F16 179.3(2)
F23 P20 F21 89.6(2)
F23 P20 F26 92.3(2)
F21 P20 F26 177.8(2)
F23 P20 F24 91.77(19)
F21 P20 F24 88.26(17)
F26 P20 F24 90.56(16)
F23 P20 F22 89.3(2)
F21 P20 F22 90.91(19)
F26 P20 F22 90.24(18)
F24 P20 F22 178.7(2)
F23 P20 F25 179.4(2)
F21 P20 F25 90.8(2)
F26 P20 F25 87.3(2)
F24 P20 F25 88.68(19)
F22 P20 F25 90.3(2)
C91 O90 C93 112.5(6)
O90 C91 C92 110.0(6)
C94 C93 O90 113.7(7)
C91' O90' C93' 119(2)
O90' C91' C92' 115.7(17)
O90' C93' C94' 116.7(17)

loop_
_geom_bond_atom_site_label_1
_geom_bond_atom_site_label_2
_geom_bond_distance
Pd1 P2 2.2948(10)
Pd1 P1 2.3232(10)
Pd1 S3 2.3304(10)
Pd1 S1 2.3536(10)
Pd2 P4 2.2985(10)
Pd2 S12 2.3240(10)
Pd2 P3 2.3292(10)
Pd2 S10 2.3512(10)
P1 C13 1.814(4)
P1 C25 1.815(4)
P1 C19 1.818(4)
P2 C31 1.809(4)
P2 C43 1.810(4)
P2 C37 1.823(4)
P3 C49 1.805(4)
P3 C61 1.822(4)
P3 C55 1.822(4)
P4 C79 1.818(4)
P4 C67 1.821(4)
P4 C73 1.826(4)
S1 C2 1.735(4)
C2 N4 1.302(5)
C2 S3 1.722(4)
N4 C5 1.458(5)
N4 C9 1.478(5)
C5 C6 1.524(6)
C6 N7 1.473(5)
N7 C11 1.308(5)
N7 C8 1.464(5)
C8 C9 1.511(6)
S10 C11 1.728(4)
C11 S12 1.717(4)
C13 C18 1.380(6)
C13 C14 1.383(6)
C14 C15 1.384(7)
C15 C16 1.371(8)
C16 C17 1.341(8)
C17 C18 1.383(7)
C19 C24 1.371(6)
C19 C20 1.392(6)
C20 C21 1.372(7)
C21 C22 1.342(9)
C22 C23 1.390(9)
C23 C24 1.402(7)
C25 C30 1.390(5)
C25 C26 1.405(5)
C26 C27 1.377(6)
C27 C28 1.380(6)
C28 C29 1.375(6)
C29 C30 1.380(6)
C31 C32 1.390(6)
C31 C36 1.392(6)
C32 C33 1.387(6)
C33 C34 1.380(8)
C34 C35 1.365(8)
C35 C36 1.384(7)
C37 C42 1.379(6)
C37 C38 1.388(6)
C38 C39 1.382(6)
C39 C40 1.367(7)
C40 C41 1.356(7)
C41 C42 1.386(6)
C43 C44 1.381(6)
C43 C48 1.393(6)
C44 C45 1.394(7)
C45 C46 1.373(8)
C46 C47 1.365(8)
C47 C48 1.390(6)
C49 C50 1.388(5)
C49 C54 1.402(5)
C50 C51 1.396(6)
C51 C52 1.360(6)
C52 C53 1.384(6)
C53 C54 1.372(6)
C55 C56 1.390(5)
C55 C60 1.393(5)
C56 C57 1.385(6)
C57 C58 1.374(6)
C58 C59 1.375(6)
C59 C60 1.377(6)
C61 C66 1.393(6)
C61 C62 1.394(6)
C62 C63 1.388(6)
C63 C64 1.379(7)
C64 C65 1.373(7)
C65 C66 1.384(6)
C67 C72 1.387(6)
C67 C68 1.387(6)
C68 C69 1.378(6)
C69 C70 1.362(7)
C70 C71 1.375(8)
C71 C72 1.376(7)
C73 C78 1.371(6)
C73 C74 1.392(6)
C74 C75 1.371(7)
C75 C76 1.369(8)
C76 C77 1.376(8)
C77 C78 1.410(6)
C79 C84 1.384(5)
C79 C80 1.394(5)
C80 C81 1.374(6)
C81 C82 1.387(6)
C82 C83 1.375(6)
C83 C84 1.368(5)
P10 F13 1.549(4)
P10 F15 1.560(4)
P10 F14 1.560(3)
P10 F12 1.564(4)
P10 F11 1.582(3)
P10 F16 1.592(3)
P20 F23 1.557(3)
P20 F21 1.565(3)
P20 F26 1.573(3)
P20 F24 1.582(3)
P20 F22 1.584(3)
P20 F25 1.589(3)
O90 C91 1.361(6)
O90 C93 1.397(7)
C91 C92 1.483(8)
C93 C94 1.393(8)
O90' C91' 1.341(10)
O90' C93' 1.345(10)
C91' C92' 1.452(10)
C93' C94' 1.451(10)
